data_2200397
loop_
_publ_author_name
'Zheng, Zhiping'
'Selby, Hugh D.'
'Roland, Bryan K.'

_publ_section_title
;
 The first `hexaaqua-' complex of the [Re~6~Se~8~]^2+^ cluster core,
 [Re~6~Se~8~(OH)~2~(H~2~O)~4~]&#x00B7;12H~2~O
;
_journal_coden_ASTM ACSEBH
_journal_issue 9
_journal_name_full
;
 Acta Crystallographica, Section E: Structure Reports Online
;
_journal_page_first i77
_journal_page_last i79
_journal_paper_doi 10.1107/S1600536801013241
_journal_volume 57
_journal_year 2001
_chemical_formula_iupac '[Re6 Se8 (O H)2 (H2 O)4], 12H2 O'
_chemical_formula_moiety 'O18 Re6 Se8'
_chemical_formula_sum 'H34 O18 Re6 Se8'
_chemical_formula_weight 2071.15
_chemical_name_systematic
;
Tetraaquadihydroxohexarheniumoctaselenium dodecahydrate
;
_space_group_IT_number 166
_symmetry_cell_setting trigonal
_symmetry_space_group_name_Hall '-R 3 2"'
_symmetry_space_group_name_H-M 'R -3 m :H'
_audit_creation_method SHELXL-97
_cell_angle_alpha 90.00
_cell_angle_beta 90.00
_cell_angle_gamma 120.00
_cell_formula_units_Z 3
_cell_length_a 15.1655(6)
_cell_length_b 15.1655(6)
_cell_length_c 11.0678(7)
_cell_measurement_reflns_used 5277
_cell_measurement_temperature 100(2)
_cell_measurement_theta_max 31.5475
_cell_measurement_theta_min 2.409
_cell_volume 2204.48(19)
_computing_cell_refinement SMART
_computing_data_collection 'SMART (Bruker, 1997)'
_computing_data_reduction SMART
_computing_molecular_graphics SHELXTL
_computing_publication_material SHELXTL
_computing_structure_refinement SHELXTL
_computing_structure_solution 'SHELXTL (Bruker, 1997)'
_diffrn_ambient_temperature 100(2)
_diffrn_measured_fraction_theta_full 1.000
_diffrn_measured_fraction_theta_max 1.000
_diffrn_measurement_device_type 'Bruker CCD area-detector'
_diffrn_measurement_method \w
_diffrn_radiation_monochromator graphite
_diffrn_radiation_source 'fine-focus sealed tube'
_diffrn_radiation_type MoK\a
_diffrn_radiation_wavelength .71073
_diffrn_reflns_av_R_equivalents .0649
_diffrn_reflns_av_sigmaI/netI .0260
_diffrn_reflns_limit_h_max 22
_diffrn_reflns_limit_h_min -22
_diffrn_reflns_limit_k_max 22
_diffrn_reflns_limit_k_min -22
_diffrn_reflns_limit_l_max 16
_diffrn_reflns_limit_l_min -16
_diffrn_reflns_number 13294
_diffrn_reflns_theta_full 31.51
_diffrn_reflns_theta_max 31.51
_diffrn_reflns_theta_min 2.41
_diffrn_standards_decay_% .15
_diffrn_standards_interval_count 1818
_diffrn_standards_number 63
_exptl_absorpt_coefficient_mu 34.575
_exptl_absorpt_correction_T_max 1.00000
_exptl_absorpt_correction_T_min .62912
_exptl_absorpt_correction_type multi-scan
_exptl_absorpt_process_details '(Bruker, 2000)'
_exptl_crystal_colour yellow
_exptl_crystal_density_diffrn 4.680
_exptl_crystal_density_method 'not measured'
_exptl_crystal_description Rhombohedron
_exptl_crystal_F_000 2700
_exptl_crystal_size_max .015
_exptl_crystal_size_mid .015
_exptl_crystal_size_min .01
_refine_diff_density_max 1.856
_refine_diff_density_min -2.535
_refine_ls_extinction_method none
_refine_ls_goodness_of_fit_ref 1.141
_refine_ls_hydrogen_treatment none
_refine_ls_matrix_type full
_refine_ls_number_constraints 0
_refine_ls_number_parameters 31
_refine_ls_number_reflns 905
_refine_ls_number_restraints 0
_refine_ls_restrained_S_all 1.141
_refine_ls_R_factor_all .0490
_refine_ls_R_factor_gt .0267
_refine_ls_shift/su_max .002
_refine_ls_shift/su_mean .000
_refine_ls_structure_factor_coef Fsqd
_refine_ls_weighting_details 'calc w = 1/[\s^2^(Fo^2^)+(0.0145P)^2^+149.2289P] where P = (Fo^2^+2Fc^2^)/3'
_refine_ls_weighting_scheme calc
_refine_ls_wR_factor_ref .0683
_reflns_number_gt 665
_reflns_number_total 905
_reflns_threshold_expression I>2\s(I)
_cod_data_source_file bt6069.cif
_cod_data_source_block I
_cod_original_sg_symbol_H-M 'R -3 m'
_cod_database_code 2200397
_cod_database_fobs_code 2200397

loop_
_symmetry_equiv_pos_as_xyz
'x, y, z'
'-y, x-y, z'
'-x+y, -x, z'
'y, x, -z'
'x-y, -y, -z'
'-x, -x+y, -z'
'x+2/3, y+1/3, z+1/3'
'-y+2/3, x-y+1/3, z+1/3'
'-x+y+2/3, -x+1/3, z+1/3'
'y+2/3, x+1/3, -z+1/3'
'x-y+2/3, -y+1/3, -z+1/3'
'-x+2/3, -x+y+1/3, -z+1/3'
'x+1/3, y+2/3, z+2/3'
'-y+1/3, x-y+2/3, z+2/3'
'-x+y+1/3, -x+2/3, z+2/3'
'y+1/3, x+2/3, -z+2/3'
'x-y+1/3, -y+2/3, -z+2/3'
'-x+1/3, -x+y+2/3, -z+2/3'
'-x, -y, -z'
'y, -x+y, -z'
'x-y, x, -z'
'-y, -x, z'
'-x+y, y, z'
'x, x-y, z'
'-x+2/3, -y+1/3, -z+1/3'
'y+2/3, -x+y+1/3, -z+1/3'
'x-y+2/3, x+1/3, -z+1/3'
'-y+2/3, -x+1/3, z+1/3'
'-x+y+2/3, y+1/3, z+1/3'
'x+2/3, x-y+1/3, z+1/3'
'-x+1/3, -y+2/3, -z+2/3'
'y+1/3, -x+y+2/3, -z+2/3'
'x-y+1/3, x+2/3, -z+2/3'
'-y+1/3, -x+2/3, z+2/3'
'-x+y+1/3, y+2/3, z+2/3'
'x+1/3, x-y+2/3, z+2/3'

loop_
_atom_site_label
_atom_site_fract_x
_atom_site_fract_y
_atom_site_fract_z
_atom_site_U_iso_or_equiv
_atom_site_adp_type
_atom_site_calc_flag
_atom_site_refinement_flags
_atom_site_occupancy
_atom_site_disorder_assembly
_atom_site_disorder_group
_atom_site_type_symbol
Re1 .942853(14) .88571(3) .09632(3) .00790(10) Uani d S 1 . . Re
Se2 1.11106(4) .88894(4) .09187(9) .0124(2) Uani d S 1 . . Se
Se3 1.0000 1.0000 .28043(16) .0127(3) Uani d S 1 . . Se
O1 .8778(3) .7556(6) .2135(7) .0165(15) Uani d S 1 . . O
O2 .7625(5) .7887(5) .3804(5) .0262(13) Uani d . 1 . . O

loop_
_atom_site_aniso_label
_atom_site_aniso_U_11
_atom_site_aniso_U_22
_atom_site_aniso_U_33
_atom_site_aniso_U_12
_atom_site_aniso_U_13
_atom_site_aniso_U_23
Re1 .00933(14) .00844(18) .00562(16) .00422(9) .00012(7) .00024(13)
Se2 .0151(4) .0151(4) .0098(5) .0098(4) -.00003(16) .00003(16)
Se3 .0146(5) .0146(5) .0089(7) .0073(2) .000 .000
O1 .022(3) .011(3) .012(3) .0056(17) .0022(14) .004(3)
O2 .028(3) .031(3) .021(3) .016(3) .002(2) .003(2)

loop_
_atom_type_symbol
_atom_type_description
_atom_type_scat_dispersion_real
_atom_type_scat_dispersion_imag
_atom_type_scat_source
O O .0106 .0060 'International Tables Vol C Tables 4.2.6.8 and 6.1.1.4'
Se Se -.0929 2.2259 'International Tables Vol C Tables 4.2.6.8 and 6.1.1.4'
Re Re -1.0185 7.2310 'International Tables Vol C Tables 4.2.6.8 and 6.1.1.4'

loop_
_geom_angle_atom_site_label_1
_geom_angle_atom_site_label_2
_geom_angle_atom_site_label_3
_geom_angle_site_symmetry_1
_geom_angle_site_symmetry_3
_geom_angle
O1 Re1 Se2 . 20_565 93.0(2)
O1 Re1 Se2 . 3_675 91.440(19)
Se2 Re1 Se2 20_565 3_675 89.62(2)
O1 Re1 Se2 . . 91.440(19)
Se2 Re1 Se2 20_565 . 89.62(2)
Se2 Re1 Se2 3_675 . 177.05(4)
O1 Re1 Se3 . . 89.2(2)
Se2 Re1 Se3 20_565 . 177.84(4)
Se2 Re1 Se3 3_675 . 90.33(2)
Se2 Re1 Se3 . . 90.33(2)
O1 Re1 Re1 . 2_765 133.62(15)
Se2 Re1 Re1 20_565 2_765 119.14(2)
Se2 Re1 Re1 3_675 2_765 119.032(15)
Se2 Re1 Re1 . 2_765 59.045(15)
Se3 Re1 Re1 . 2_765 59.09(2)
O1 Re1 Re1 . 3_675 133.62(15)
Se2 Re1 Re1 20_565 3_675 119.14(2)
Se2 Re1 Re1 3_675 3_675 59.045(15)
Se2 Re1 Re1 . 3_675 119.032(15)
Se3 Re1 Re1 . 3_675 59.09(2)
Re1 Re1 Re1 2_765 3_675 60.0
O1 Re1 Re1 . 20_565 136.35(14)
Se2 Re1 Re1 20_565 20_565 59.05(2)
Se2 Re1 Re1 3_675 20_565 58.72(2)
Se2 Re1 Re1 . 20_565 118.53(3)
Se3 Re1 Re1 . 20_565 119.18(2)
Re1 Re1 Re1 2_765 20_565 90.0
Re1 Re1 Re1 3_675 20_565 60.095(9)
O1 Re1 Re1 . 21_655 136.35(14)
Se2 Re1 Re1 20_565 21_655 59.05(2)
Se2 Re1 Re1 3_675 21_655 118.53(3)
Se2 Re1 Re1 . 21_655 58.72(2)
Se3 Re1 Re1 . 21_655 119.18(2)
Re1 Re1 Re1 2_765 21_655 60.095(9)
Re1 Re1 Re1 3_675 21_655 90.0
Re1 Re1 Re1 20_565 21_655 59.811(18)
Re1 Se2 Re1 21_655 2_765 62.23(3)
Re1 Se2 Re1 21_655 . 62.23(3)
Re1 Se2 Re1 2_765 . 61.91(3)
Re1 Se3 Re1 . 3_675 61.81(4)
Re1 Se3 Re1 . 2_765 61.81(4)
Re1 Se3 Re1 3_675 2_765 61.81(4)

loop_
_geom_bond_atom_site_label_1
_geom_bond_atom_site_label_2
_geom_bond_site_symmetry_2
_geom_bond_distance
_geom_bond_publ_flag
Re1 O1 . 2.146(7) ?
Re1 Se2 20_565 2.5187(10) ?
Re1 Se2 3_675 2.5273(9) ?
Re1 Se2 . 2.5273(9) ?
Re1 Se3 . 2.5310(15) ?
Re1 Re1 2_765 2.6000(6) ?
Re1 Re1 3_675 2.6000(6) ?
Re1 Re1 20_565 2.6074(6) ?
Re1 Re1 21_655 2.6074(6) ?
Se2 Re1 21_655 2.5187(10) ?
Se2 Re1 2_765 2.5273(9) ?
Se3 Re1 3_675 2.5310(15) ?
Se3 Re1 2_765 2.5310(15) ?

loop_
_geom_torsion_atom_site_label_1
_geom_torsion_atom_site_label_2
_geom_torsion_atom_site_label_3
_geom_torsion_atom_site_label_4
_geom_torsion_site_symmetry_1
_geom_torsion_site_symmetry_4
_geom_torsion
O1 Re1 Se2 Re1 . 21_655 146.3(2)
Se2 Re1 Se2 Re1 20_565 21_655 53.29(3)
Se2 Re1 Se2 Re1 3_675 21_655 -21.7(8)
Se3 Re1 Se2 Re1 . 21_655 -124.54(3)
Re1 Re1 Se2 Re1 2_765 21_655 -71.585(15)
Re1 Re1 Se2 Re1 3_675 21_655 -70.297(18)
Re1 Re1 Se2 Re1 20_565 21_655 -.618(19)
O1 Re1 Se2 Re1 . 2_765 -142.2(2)
Se2 Re1 Se2 Re1 20_565 2_765 124.88(3)
Se2 Re1 Se2 Re1 3_675 2_765 49.9(8)
Se3 Re1 Se2 Re1 . 2_765 -52.96(3)
Re1 Re1 Se2 Re1 3_675 2_765 1.29(3)
Re1 Re1 Se2 Re1 20_565 2_765 70.97(2)
Re1 Re1 Se2 Re1 21_655 2_765 71.585(15)
O1 Re1 Se3 Re1 . 3_675 -144.356(9)
Se2 Re1 Se3 Re1 20_565 3_675 35.64(2)
Se2 Re1 Se3 Re1 3_675 3_675 -52.92(2)
Se2 Re1 Se3 Re1 . 3_675 124.208(19)
Re1 Re1 Se3 Re1 2_765 3_675 71.288(18)
Re1 Re1 Se3 Re1 20_565 3_675 .820(19)
Re1 Re1 Se3 Re1 21_655 3_675 70.468(7)
O1 Re1 Se3 Re1 . 2_765 144.356(9)
Se2 Re1 Se3 Re1 20_565 2_765 -35.64(2)
Se2 Re1 Se3 Re1 3_675 2_765 -124.208(19)
Se2 Re1 Se3 Re1 . 2_765 52.92(2)
Re1 Re1 Se3 Re1 3_675 2_765 -71.288(18)
Re1 Re1 Se3 Re1 20_565 2_765 -70.468(7)
Re1 Re1 Se3 Re1 21_655 2_765 -.820(19)
